data_4101005
_journal_name_full 'Journal of the American Chemical Society'
_journal_paper_doi 10.1021/ja052707x
_journal_year 2006
_chemical_formula_sum 'C74 H98 Fe2 N4 O2'
_chemical_formula_weight 1187.26
_chemical_name_common holjs96
_space_group_IT_number 14
_symmetry_cell_setting monoclinic
_symmetry_space_group_name_Hall '-P 2yn'
_symmetry_space_group_name_H-M 'P 1 21/n 1'
_cell_angle_alpha 90.00
_cell_angle_beta 92.379(3)
_cell_angle_gamma 90.00
_cell_formula_units_Z 4
_cell_length_a 11.7555(18)
_cell_length_b 28.352(4)
_cell_length_c 20.585(3)
_cell_measurement_temperature 193(2)
_cell_volume 6854.7(18)
_diffrn_ambient_temperature 193(2)
_exptl_crystal_density_diffrn 1.150
_cod_depositor_comments
;
The following automatic conversions were performed:
'_symmetry_cell_setting' value 'Monoclinic' changed to 'monoclinic'
according to '/home/saulius/struct/CIF-dictionaries/cif_core.dic'
dictionary named 'cif_core.dic' version 2.4.1 from 2010-06-29.

Automatic conversion script
Id: cif_fix_enum 1527 2010-12-29 10:47:43Z saulius 
;
_cod_original_sg_symbol_H-M 'P 21/n'
_cod_database_code 4101005

loop_
_symmetry_equiv_pos_as_xyz
'x, y, z'
'-x+1/2, y+1/2, -z+1/2'
'-x, -y, -z'
'x-1/2, -y-1/2, z-1/2'

loop_
_atom_site_label
_atom_site_type_symbol
_atom_site_fract_x
_atom_site_fract_y
_atom_site_fract_z
_atom_site_U_iso_or_equiv
_atom_site_adp_type
_atom_site_occupancy
_atom_site_symmetry_multiplicity
_atom_site_calc_flag
_atom_site_refinement_flags
_atom_site_disorder_assembly
_atom_site_disorder_group
Fe1 Fe 0.30615(7) 0.20422(3) 0.36193(4) 0.0356(2) Uani 1 1 d . . .
Fe2 Fe 0.15149(6) 0.00482(3) 0.19268(4) 0.0336(2) Uani 1 1 d . . .
O18 O 0.1737(3) 0.06690(12) 0.20292(17) 0.0418(10) Uani 1 1 d . . .
O14 O 0.2881(3) 0.16843(13) 0.29048(16) 0.0416(10) Uani 1 1 d . . .
N22 N -0.0027(3) -0.02030(15) 0.16991(19) 0.0323(11) Uani 1 1 d . . .
N11 N 0.2299(4) 0.22986(17) 0.4376(2) 0.0443(12) Uani 1 1 d . . .
N21 N 0.4587(4) 0.23193(14) 0.3860(2) 0.0339(11) Uani 1 1 d . . .
N12 N 0.2254(4) -0.05741(16) 0.1960(2) 0.0374(11) Uani 1 1 d . . .
C35 C 0.0647(5) -0.09796(19) 0.1455(3) 0.0400(14) Uani 1 1 d . . .
H35 H 0.0437 -0.1256 0.1238 0.048 Uiso 1 1 calc R . .
C34 C 0.1262(5) 0.16727(19) 0.2151(2) 0.0346(14) Uani 1 1 d . . .
C13 C 0.5555(4) 0.21163(19) 0.3555(3) 0.0344(14) Uani 1 1 d . . .
C16 C 0.3376(5) -0.05915(19) 0.2285(3) 0.0401(14) Uani 1 1 d . . .
C41 C 0.4723(4) 0.26486(19) 0.4309(3) 0.0366(14) Uani 1 1 d . . .
C107 C -0.1031(5) 0.0315(2) 0.0579(3) 0.0459(16) Uani 1 1 d . . .
H107 H -0.0495 0.0050 0.0577 0.055 Uiso 1 1 calc R . .
C31 C 0.3846(5) 0.28256(19) 0.4679(3) 0.0381(14) Uani 1 1 d . . .
H31 H 0.4021 0.3097 0.4917 0.046 Uiso 1 1 calc R . .
C23 C 0.5949(5) 0.16743(19) 0.3764(3) 0.0387(14) Uani 1 1 d . . .
C38 C 0.3257(5) 0.11685(18) 0.1700(3) 0.0356(14) Uani 1 1 d . . .
C27 C -0.1499(5) 0.03439(19) 0.1248(3) 0.0360(14) Uani 1 1 d . . .
C67 C -0.1342(5) 0.01816(19) 0.2417(3) 0.0413(15) Uani 1 1 d . . .
C28 C 0.2607(5) 0.09764(18) 0.2266(2) 0.0356(14) Uani 1 1 d . . .
C45 C -0.0202(4) -0.06391(19) 0.1488(3) 0.0358(14) Uani 1 1 d . . .
C24 C 0.2008(5) 0.13870(19) 0.2628(2) 0.0359(14) Uani 1 1 d . . .
C023 C -0.1407(5) -0.0794(2) 0.1274(3) 0.0488(16) Uani 1 1 d . . .
H02A H -0.1901 -0.0759 0.1631 0.073 Uiso 1 1 calc R . .
H02B H -0.1396 -0.1118 0.1140 0.073 Uiso 1 1 calc R . .
H02C H -0.1681 -0.0601 0.0917 0.073 Uiso 1 1 calc R . .
C17 C -0.0990(4) 0.01094(18) 0.1779(3) 0.0329(13) Uani 1 1 d . . .
C63 C 0.6017(5) 0.23522(19) 0.3030(3) 0.0390(14) Uani 1 1 d . . .
C84 C 0.1665(5) 0.2081(2) 0.1875(3) 0.0511(16) Uani 1 1 d . . .
H84 H 0.2416 0.2172 0.1961 0.061 Uiso 1 1 calc R . .
C62 C 0.0198(5) 0.2250(2) 0.4290(3) 0.0543(18) Uani 1 1 d . . .
C77 C -0.0733(5) -0.0034(2) 0.3005(3) 0.0480(16) Uani 1 1 d . . .
H77 H 0.0083 -0.0006 0.2933 0.058 Uiso 1 1 calc R . .
C48 C 0.2814(5) 0.1139(2) 0.1072(3) 0.0526(17) Uani 1 1 d . . .
H48 H 0.2107 0.0997 0.1000 0.063 Uiso 1 1 calc R . .
C25 C 0.1781(5) -0.09635(19) 0.1705(3) 0.0381(14) Uani 1 1 d . . .
C33 C 0.6888(5) 0.1484(2) 0.3454(3) 0.0507(16) Uani 1 1 d . . .
H33 H 0.7182 0.1194 0.3588 0.061 Uiso 1 1 calc R . .
C15 C 0.2461(5) -0.14190(19) 0.1689(3) 0.0558(17) Uani 1 1 d . . .
H15A H 0.2838 -0.1471 0.2106 0.084 Uiso 1 1 calc R . .
H15B H 0.3019 -0.1396 0.1362 0.084 Uiso 1 1 calc R . .
H15C H 0.1958 -0.1678 0.1588 0.084 Uiso 1 1 calc R . .
C57 C -0.2298(5) 0.0469(2) 0.2489(3) 0.0483(16) Uani 1 1 d . . .
H57 H -0.2570 0.0518 0.2902 0.058 Uiso 1 1 calc R . .
C44 C 0.0138(5) 0.1535(2) 0.1975(3) 0.0423(15) Uani 1 1 d . . .
H44 H -0.0150 0.1254 0.2132 0.051 Uiso 1 1 calc R . .
C21 C 0.2719(5) 0.2647(2) 0.4742(3) 0.0448(16) Uani 1 1 d . . .
C103 C 0.5534(5) 0.2806(2) 0.2761(3) 0.0501(17) Uani 1 1 d . . .
H103 H 0.5067 0.2948 0.3093 0.060 Uiso 1 1 calc R . .
C106 C 0.4295(5) -0.0416(2) 0.1218(3) 0.0493(16) Uani 1 1 d . . .
H106 H 0.3502 -0.0464 0.1069 0.059 Uiso 1 1 calc R . .
C43 C 0.7383(5) 0.1723(2) 0.2950(3) 0.0505(17) Uani 1 1 d . . .
H43 H 0.8012 0.1595 0.2755 0.061 Uiso 1 1 calc R . .
C51 C 0.5893(4) 0.2853(2) 0.4469(3) 0.0451(16) Uani 1 1 d . . .
H51A H 0.6387 0.2610 0.4641 0.068 Uiso 1 1 calc R . .
H51B H 0.5833 0.3100 0.4786 0.068 Uiso 1 1 calc R . .
H51C H 0.6202 0.2980 0.4081 0.068 Uiso 1 1 calc R . .
C37 C -0.2440(5) 0.0631(2) 0.1354(3) 0.0491(16) Uani 1 1 d . . .
H37 H -0.2797 0.0790 0.1007 0.059 Uiso 1 1 calc R . .
C73 C 0.5386(5) 0.1399(2) 0.4293(3) 0.0459(16) Uani 1 1 d . . .
H73 H 0.4562 0.1435 0.4217 0.055 Uiso 1 1 calc R . .
C14 C 0.1301(5) 0.1190(2) 0.3176(3) 0.0453(15) Uani 1 1 d . . .
H14A H 0.1802 0.1071 0.3518 0.068 Uiso 1 1 calc R . .
H14B H 0.0824 0.0939 0.3009 0.068 Uiso 1 1 calc R . .
H14C H 0.0836 0.1436 0.3344 0.068 Uiso 1 1 calc R . .
C53 C 0.6952(5) 0.2143(2) 0.2739(3) 0.0490(16) Uani 1 1 d . . .
H53 H 0.7283 0.2296 0.2394 0.059 Uiso 1 1 calc R . .
C66 C 0.4339(5) -0.0505(2) 0.1933(3) 0.0454(15) Uani 1 1 d . . .
C88 C 0.4333(5) 0.13872(19) 0.1792(3) 0.0421(15) Uani 1 1 d . . .
H88 H 0.4660 0.1421 0.2209 0.050 Uiso 1 1 calc R . .
C87 C -0.0978(6) -0.0563(2) 0.3077(3) 0.0614(18) Uani 1 1 d . . .
H87A H -0.1783 -0.0612 0.3099 0.092 Uiso 1 1 calc R . .
H87B H -0.0600 -0.0679 0.3468 0.092 Uiso 1 1 calc R . .
H87C H -0.0702 -0.0730 0.2709 0.092 Uiso 1 1 calc R . .
C12 C 0.1249(5) 0.2066(2) 0.4543(3) 0.0459(16) Uani 1 1 d . . .
C26 C 0.3420(5) -0.0653(2) 0.2956(3) 0.0594(19) Uani 1 1 d . . .
C54 C -0.0535(6) 0.1817(2) 0.1573(3) 0.0560(18) Uani 1 1 d . . .
H54 H -0.1281 0.1726 0.1472 0.067 Uiso 1 1 calc R . .
C11 C 0.2045(5) 0.2856(2) 0.5279(3) 0.067(2) Uani 1 1 d . . .
H11A H 0.1753 0.3159 0.5145 0.100 Uiso 1 1 calc R . .
H11B H 0.2529 0.2892 0.5663 0.100 Uiso 1 1 calc R . .
H11C H 0.1423 0.2650 0.5370 0.100 Uiso 1 1 calc R . .
C78 C 0.4892(5) 0.1549(2) 0.1264(3) 0.0572(18) Uani 1 1 d . . .
H78 H 0.5601 0.1690 0.1329 0.069 Uiso 1 1 calc R . .
C112 C 0.0371(6) 0.2599(2) 0.3178(3) 0.066(2) Uani 1 1 d . . .
H11D H 0.1116 0.2464 0.3152 0.099 Uiso 1 1 calc R . .
H11E H 0.0336 0.2890 0.2939 0.099 Uiso 1 1 calc R . .
H11F H -0.0187 0.2383 0.2997 0.099 Uiso 1 1 calc R . .
C117 C -0.1935(6) 0.0231(2) 0.0036(3) 0.072(2) Uani 1 1 d . . .
H11G H -0.2358 -0.0049 0.0129 0.108 Uiso 1 1 calc R . .
H11H H -0.1572 0.0193 -0.0370 0.108 Uiso 1 1 calc R . .
H11I H -0.2443 0.0496 0.0008 0.108 Uiso 1 1 calc R . .
C72 C 0.2440(6) 0.1468(3) 0.5190(3) 0.074(2) Uani 1 1 d . . .
H72 H 0.3050 0.1626 0.4964 0.088 Uiso 1 1 calc R . .
C102 C 0.0128(5) 0.2694(2) 0.3885(3) 0.0537(18) Uani 1 1 d . . .
H102 H 0.0716 0.2910 0.4057 0.064 Uiso 1 1 calc R . .
C52 C -0.0780(5) 0.1987(3) 0.4414(3) 0.069(2) Uani 1 1 d . . .
H52 H -0.1486 0.2094 0.4256 0.083 Uiso 1 1 calc R . .
C93 C 0.5681(6) 0.1609(2) 0.4962(3) 0.0631(19) Uani 1 1 d . . .
H93A H 0.6493 0.1623 0.5028 0.095 Uiso 1 1 calc R . .
H93B H 0.5366 0.1414 0.5291 0.095 Uiso 1 1 calc R . .
H93C H 0.5369 0.1921 0.4986 0.095 Uiso 1 1 calc R . .
C83 C 0.5633(6) 0.0874(2) 0.4294(3) 0.070(2) Uani 1 1 d . . .
H83A H 0.5461 0.0747 0.3869 0.105 Uiso 1 1 calc R . .
H83B H 0.5171 0.0720 0.4604 0.105 Uiso 1 1 calc R . .
H83C H 0.6422 0.0822 0.4410 0.105 Uiso 1 1 calc R . .
C47 C -0.2838(5) 0.0679(2) 0.1966(4) 0.0589(18) Uani 1 1 d . . .
H47 H -0.3488 0.0858 0.2026 0.071 Uiso 1 1 calc R . .
C22 C 0.1324(6) 0.1655(3) 0.4906(3) 0.0605(19) Uani 1 1 d . . .
C56 C 0.5388(5) -0.0481(3) 0.2295(4) 0.070(2) Uani 1 1 d . . .
H56 H 0.6051 -0.0416 0.2080 0.084 Uiso 1 1 calc R . .
C68 C 0.4435(6) 0.1509(3) 0.0649(3) 0.070(2) Uani 1 1 d . . .
H68 H 0.4836 0.1614 0.0297 0.084 Uiso 1 1 calc R . .
C18 C 0.3422(5) 0.07107(19) 0.2732(3) 0.0485(16) Uani 1 1 d . . .
H18A H 0.2994 0.0546 0.3048 0.073 Uiso 1 1 calc R . .
H18B H 0.3929 0.0931 0.2948 0.073 Uiso 1 1 calc R . .
H18C H 0.3855 0.0488 0.2492 0.073 Uiso 1 1 calc R . .
C64 C -0.0138(6) 0.2224(3) 0.1320(3) 0.0635(19) Uani 1 1 d . . .
H64 H -0.0605 0.2411 0.1049 0.076 Uiso 1 1 calc R . .
C74 C 0.0961(7) 0.2356(2) 0.1470(3) 0.065(2) Uani 1 1 d . . .
H74 H 0.1242 0.2634 0.1298 0.078 Uiso 1 1 calc R . .
C127 C -0.0367(6) 0.0765(2) 0.0441(3) 0.066(2) Uani 1 1 d . . .
H12A H -0.0884 0.1026 0.0403 0.099 Uiso 1 1 calc R . .
H12B H 0.0018 0.0728 0.0042 0.099 Uiso 1 1 calc R . .
H12C H 0.0181 0.0822 0.0790 0.099 Uiso 1 1 calc R . .
C32 C 0.0314(6) 0.1407(3) 0.5007(3) 0.081(2) Uani 1 1 d . . .
H32 H 0.0339 0.1126 0.5240 0.097 Uiso 1 1 calc R . .
C123 C 0.6425(6) 0.3164(2) 0.2581(3) 0.078(2) Uani 1 1 d . . .
H12D H 0.6860 0.3258 0.2964 0.118 Uiso 1 1 calc R . .
H12E H 0.6056 0.3436 0.2389 0.118 Uiso 1 1 calc R . .
H12F H 0.6922 0.3026 0.2275 0.118 Uiso 1 1 calc R . .
C58 C 0.3364(6) 0.1308(3) 0.0551(3) 0.068(2) Uani 1 1 d . . .
H58 H 0.3027 0.1289 0.0135 0.081 Uiso 1 1 calc R . .
C36 C 0.4482(6) -0.0630(3) 0.3285(4) 0.088(3) Uani 1 1 d . . .
H36 H 0.4534 -0.0669 0.3734 0.106 Uiso 1 1 calc R . .
C97 C -0.0935(6) 0.0217(2) 0.3648(3) 0.068(2) Uani 1 1 d . . .
H97A H -0.0809 0.0549 0.3598 0.101 Uiso 1 1 calc R . .
H97B H -0.0418 0.0095 0.3980 0.101 Uiso 1 1 calc R . .
H97C H -0.1704 0.0163 0.3769 0.101 Uiso 1 1 calc R . .
C122 C -0.1021(5) 0.2948(3) 0.3918(4) 0.085(3) Uani 1 1 d . . .
H12G H -0.1594 0.2772 0.3676 0.127 Uiso 1 1 calc R . .
H12H H -0.0962 0.3258 0.3736 0.127 Uiso 1 1 calc R . .
H12I H -0.1227 0.2972 0.4363 0.127 Uiso 1 1 calc R . .
C76 C 0.2381(6) -0.0736(3) 0.3343(4) 0.087(3) Uani 1 1 d . . .
H76 H 0.1718 -0.0662 0.3057 0.105 Uiso 1 1 calc R . .
C46 C 0.5449(6) -0.0552(3) 0.2950(4) 0.088(3) Uani 1 1 d . . .
H46 H 0.6154 -0.0546 0.3173 0.105 Uiso 1 1 calc R . .
C42 C -0.0719(6) 0.1577(3) 0.4759(4) 0.086(3) Uani 1 1 d . . .
H42 H -0.1383 0.1410 0.4831 0.104 Uiso 1 1 calc R . .
C113 C 0.4774(7) 0.2705(3) 0.2171(4) 0.098(3) Uani 1 1 d . . .
H11J H 0.5214 0.2564 0.1840 0.147 Uiso 1 1 calc R . .
H11K H 0.4444 0.2994 0.2010 0.147 Uiso 1 1 calc R . .
H11L H 0.4180 0.2493 0.2287 0.147 Uiso 1 1 calc R . .
C126 C 0.4580(8) 0.0064(2) 0.1037(3) 0.091(3) Uani 1 1 d . . .
H12J H 0.4060 0.0279 0.1228 0.137 Uiso 1 1 calc R . .
H12K H 0.4525 0.0094 0.0573 0.137 Uiso 1 1 calc R . .
H12L H 0.5343 0.0135 0.1191 0.137 Uiso 1 1 calc R . .
C86 C 0.2275(8) -0.1249(3) 0.3539(4) 0.114(3) Uani 1 1 d . . .
H86A H 0.2245 -0.1444 0.3156 0.170 Uiso 1 1 calc R . .
H86B H 0.1591 -0.1292 0.3771 0.170 Uiso 1 1 calc R . .
H86C H 0.2921 -0.1337 0.3813 0.170 Uiso 1 1 calc R . .
C92 C 0.2591(7) 0.1594(3) 0.5906(4) 0.097(3) Uani 1 1 d . . .
H92A H 0.2542 0.1930 0.5956 0.146 Uiso 1 1 calc R . .
H92B H 0.3322 0.1487 0.6070 0.146 Uiso 1 1 calc R . .
H92C H 0.2004 0.1446 0.6144 0.146 Uiso 1 1 calc R . .
C82 C 0.2594(7) 0.0942(3) 0.5096(4) 0.100(3) Uani 1 1 d . . .
H82A H 0.2013 0.0775 0.5317 0.149 Uiso 1 1 calc R . .
H82B H 0.3330 0.0849 0.5272 0.149 Uiso 1 1 calc R . .
H82C H 0.2538 0.0869 0.4641 0.149 Uiso 1 1 calc R . .
C96 C 0.2300(8) -0.0431(3) 0.3941(4) 0.114(3) Uani 1 1 d . . .
H96A H 0.3003 -0.0447 0.4195 0.171 Uiso 1 1 calc R . .
H96B H 0.1689 -0.0541 0.4197 0.171 Uiso 1 1 calc R . .
H96C H 0.2157 -0.0110 0.3812 0.171 Uiso 1 1 calc R . .
C116 C 0.4990(9) -0.0756(3) 0.0842(4) 0.129(4) Uani 1 1 d . . .
H11M H 0.5781 -0.0720 0.0967 0.193 Uiso 1 1 calc R . .
H11N H 0.4880 -0.0694 0.0385 0.193 Uiso 1 1 calc R . .
H11O H 0.4754 -0.1073 0.0933 0.193 Uiso 1 1 calc R . .

loop_
_atom_site_aniso_label
_atom_site_aniso_U_11
_atom_site_aniso_U_22
_atom_site_aniso_U_33
_atom_site_aniso_U_23
_atom_site_aniso_U_13
_atom_site_aniso_U_12
Fe1 0.0210(4) 0.0489(5) 0.0369(5) -0.0078(4) 0.0013(3) -0.0014(4)
Fe2 0.0205(4) 0.0373(5) 0.0427(5) -0.0013(4) -0.0021(3) -0.0014(4)
O18 0.025(2) 0.043(2) 0.057(3) -0.0069(19) -0.0047(19) -0.0048(19)
O14 0.026(2) 0.057(3) 0.042(2) -0.0075(18) 0.0014(18) -0.007(2)
N22 0.021(3) 0.031(3) 0.045(3) 0.002(2) 0.000(2) 0.005(2)
N11 0.018(3) 0.069(3) 0.045(3) -0.015(3) 0.001(2) -0.002(3)
N21 0.021(3) 0.038(3) 0.043(3) -0.007(2) 0.007(2) 0.001(2)
N12 0.013(2) 0.051(3) 0.048(3) 0.003(2) -0.003(2) 0.002(2)
C35 0.028(3) 0.037(3) 0.055(4) -0.001(3) 0.002(3) -0.001(3)
C34 0.030(3) 0.040(3) 0.034(3) -0.008(3) 0.002(3) 0.001(3)
C13 0.019(3) 0.043(4) 0.040(3) -0.012(3) -0.001(3) -0.001(3)
C16 0.020(3) 0.048(4) 0.052(4) 0.012(3) -0.004(3) 0.000(3)
C41 0.020(3) 0.045(4) 0.044(4) -0.013(3) 0.000(3) 0.000(3)
C107 0.039(4) 0.048(4) 0.048(4) 0.000(3) -0.019(3) 0.005(3)
C31 0.023(3) 0.046(4) 0.045(4) -0.009(3) 0.001(3) 0.003(3)
C23 0.025(3) 0.042(4) 0.049(4) -0.007(3) -0.001(3) -0.002(3)
C38 0.025(3) 0.038(3) 0.045(4) -0.001(3) 0.002(3) 0.003(3)
C27 0.024(3) 0.038(3) 0.045(4) -0.003(3) -0.004(3) -0.003(3)
C67 0.029(3) 0.041(4) 0.054(4) -0.005(3) 0.003(3) 0.001(3)
C28 0.025(3) 0.040(3) 0.041(3) 0.000(3) -0.006(3) -0.006(3)
C45 0.021(3) 0.037(4) 0.048(4) 0.002(3) -0.002(3) 0.001(3)
C24 0.027(3) 0.042(3) 0.038(3) -0.004(3) -0.002(3) -0.009(3)
C023 0.026(4) 0.047(4) 0.073(4) -0.001(3) -0.002(3) -0.007(3)
C17 0.017(3) 0.032(3) 0.049(4) -0.006(3) -0.002(3) -0.002(3)
C63 0.028(3) 0.045(4) 0.044(4) -0.005(3) 0.006(3) 0.000(3)
C84 0.039(4) 0.051(4) 0.063(4) 0.007(3) 0.002(3) -0.008(3)
C62 0.024(4) 0.080(5) 0.059(4) -0.031(4) 0.008(3) -0.001(4)
C77 0.030(3) 0.065(4) 0.049(4) -0.002(3) 0.009(3) -0.005(3)
C48 0.030(4) 0.084(5) 0.043(4) -0.004(3) 0.001(3) -0.002(3)
C25 0.030(3) 0.038(3) 0.046(4) 0.004(3) 0.004(3) 0.008(3)
C33 0.037(4) 0.044(4) 0.071(4) -0.005(3) 0.004(3) 0.010(3)
C15 0.035(4) 0.050(4) 0.081(5) -0.002(3) -0.005(3) 0.017(3)
C57 0.035(4) 0.047(4) 0.064(4) -0.011(3) 0.016(3) -0.003(3)
C44 0.034(4) 0.047(4) 0.046(4) -0.010(3) 0.000(3) -0.001(3)
C21 0.025(3) 0.067(4) 0.042(4) -0.015(3) 0.000(3) 0.007(3)
C103 0.042(4) 0.051(4) 0.059(4) 0.005(3) 0.012(3) 0.003(3)
C106 0.025(3) 0.068(5) 0.055(4) -0.006(3) 0.010(3) 0.002(3)
C43 0.035(4) 0.053(4) 0.064(4) -0.016(3) 0.016(3) 0.004(3)
C51 0.023(3) 0.060(4) 0.053(4) -0.012(3) -0.001(3) -0.009(3)
C37 0.034(4) 0.044(4) 0.068(5) -0.002(3) -0.013(3) 0.005(3)
C73 0.028(4) 0.056(4) 0.054(4) 0.003(3) 0.008(3) 0.010(3)
C14 0.033(4) 0.057(4) 0.046(4) 0.000(3) 0.007(3) 0.000(3)
C53 0.039(4) 0.048(4) 0.060(4) -0.007(3) 0.010(3) -0.006(3)
C66 0.029(4) 0.053(4) 0.054(4) -0.001(3) 0.002(3) 0.001(3)
C88 0.025(3) 0.054(4) 0.047(4) -0.013(3) -0.002(3) -0.002(3)
C87 0.052(5) 0.063(5) 0.070(5) 0.012(4) 0.007(4) 0.002(4)
C12 0.023(3) 0.078(5) 0.037(3) -0.018(3) 0.007(3) -0.009(3)
C26 0.031(4) 0.092(5) 0.054(4) 0.025(4) -0.014(3) 0.000(4)
C54 0.038(4) 0.069(5) 0.059(4) -0.005(4) -0.012(3) 0.006(4)
C11 0.035(4) 0.106(6) 0.059(4) -0.042(4) 0.000(3) 0.008(4)
C78 0.033(4) 0.085(5) 0.054(4) -0.008(4) 0.007(3) -0.018(4)
C112 0.052(5) 0.073(5) 0.073(5) -0.014(4) 0.001(4) 0.004(4)
C117 0.057(5) 0.090(5) 0.068(5) -0.008(4) -0.019(4) 0.004(4)
C72 0.036(4) 0.129(7) 0.057(5) 0.028(5) 0.007(3) 0.000(5)
C102 0.019(3) 0.063(4) 0.079(5) -0.027(4) -0.002(3) 0.009(3)
C52 0.020(4) 0.107(6) 0.082(5) -0.009(5) 0.009(3) -0.005(4)
C93 0.045(4) 0.087(5) 0.057(4) 0.011(4) 0.004(3) 0.008(4)
C83 0.062(5) 0.068(5) 0.079(5) 0.017(4) 0.002(4) 0.013(4)
C47 0.031(4) 0.065(5) 0.080(5) -0.012(4) -0.005(4) 0.010(3)
C22 0.035(4) 0.101(6) 0.046(4) 0.012(4) 0.010(3) -0.011(4)
C56 0.019(4) 0.114(6) 0.077(5) 0.016(5) -0.001(4) -0.006(4)
C68 0.045(5) 0.101(6) 0.066(5) 0.005(4) 0.028(4) -0.021(4)
C18 0.039(4) 0.051(4) 0.054(4) -0.002(3) -0.010(3) 0.004(3)
C64 0.058(5) 0.071(5) 0.060(5) -0.004(4) -0.014(4) 0.010(4)
C74 0.072(6) 0.049(4) 0.073(5) 0.021(4) 0.000(4) -0.002(4)
C127 0.063(5) 0.070(5) 0.065(5) -0.002(4) -0.003(4) -0.007(4)
C32 0.049(5) 0.112(7) 0.084(6) 0.024(5) 0.017(4) -0.017(5)
C123 0.081(6) 0.048(4) 0.107(6) 0.008(4) 0.018(5) -0.006(4)
C58 0.050(5) 0.113(6) 0.040(4) 0.008(4) -0.001(3) -0.012(5)
C36 0.043(5) 0.156(8) 0.063(5) 0.047(5) -0.014(4) 0.004(5)
C97 0.056(5) 0.088(5) 0.060(5) -0.009(4) 0.016(4) 0.001(4)
C122 0.028(4) 0.105(6) 0.120(6) -0.053(5) -0.008(4) 0.019(4)
C76 0.038(4) 0.165(8) 0.058(5) 0.061(6) -0.011(4) -0.015(5)
C46 0.029(4) 0.154(8) 0.078(6) 0.029(5) -0.013(4) -0.005(5)
C42 0.038(5) 0.127(8) 0.095(6) 0.017(6) 0.012(4) -0.027(5)
C113 0.090(7) 0.072(5) 0.127(7) 0.018(5) -0.042(6) 0.002(5)
C126 0.145(9) 0.069(5) 0.060(5) 0.000(4) 0.000(5) -0.017(5)
C86 0.099(7) 0.164(9) 0.078(6) 0.016(6) 0.009(5) -0.066(7)
C92 0.081(7) 0.125(7) 0.085(6) 0.023(5) -0.011(5) -0.018(6)
C82 0.078(7) 0.133(8) 0.088(6) 0.014(6) 0.003(5) 0.010(6)
C96 0.091(8) 0.163(9) 0.090(7) 0.012(6) 0.035(6) -0.011(7)
C116 0.191(11) 0.110(7) 0.090(6) 0.009(5) 0.065(7) 0.060(7)

loop_
_geom_bond_atom_site_label_1
_geom_bond_atom_site_label_2
_geom_bond_distance
_geom_bond_site_symmetry_2
_geom_bond_publ_flag
Fe1 O14 1.792(3) . ?
Fe1 N11 1.969(4) . ?
Fe1 N21 2.002(4) . ?
Fe2 O18 1.790(3) . ?
Fe2 N12 1.967(4) . ?
Fe2 N22 1.985(4) . ?
O18 C28 1.415(6) . ?
O14 C24 1.429(6) . ?
N22 C45 1.324(6) . ?
N22 C17 1.452(6) . ?
N11 C21 1.325(7) . ?
N11 C12 1.453(7) . ?
N21 C41 1.318(6) . ?
N21 C13 1.442(6) . ?
N12 C25 1.334(6) . ?
N12 C16 1.455(6) . ?
C35 C45 1.392(7) . ?
C35 C25 1.410(7) . ?
C34 C84 1.382(7) . ?
C34 C44 1.410(7) . ?
C34 C24 1.522(7) . ?
C13 C23 1.398(7) . ?
C13 C63 1.400(7) . ?
C16 C26 1.390(8) . ?
C16 C66 1.391(7) . ?
C41 C31 1.400(7) . ?
C41 C51 1.516(7) . ?
C107 C27 1.506(7) . ?
C107 C127 1.527(8) . ?
C107 C117 1.529(8) . ?
C31 C21 1.429(7) . ?
C23 C33 1.405(7) . ?
C23 C73 1.515(7) . ?
C38 C48 1.376(7) . ?
C38 C88 1.414(7) . ?
C38 C28 1.519(7) . ?
C27 C17 1.395(7) . ?
C27 C37 1.397(7) . ?
C67 C57 1.402(7) . ?
C67 C17 1.407(7) . ?
C67 C77 1.510(8) . ?
C28 C18 1.526(7) . ?
C28 C24 1.565(7) . ?
C45 C023 1.530(7) . ?
C24 C14 1.534(7) . ?
C63 C53 1.404(7) . ?
C63 C103 1.504(8) . ?
C84 C74 1.389(8) . ?
C62 C52 1.403(9) . ?
C62 C12 1.420(8) . ?
C62 C102 1.510(9) . ?
C77 C97 1.529(7) . ?
C77 C87 1.536(8) . ?
C48 C58 1.363(8) . ?
C25 C15 1.521(7) . ?
C33 C43 1.386(8) . ?
C57 C47 1.363(8) . ?
C44 C54 1.377(8) . ?
C21 C11 1.508(7) . ?
C103 C113 1.506(8) . ?
C103 C123 1.515(8) . ?
C106 C126 1.452(8) . ?
C106 C66 1.493(8) . ?
C106 C116 1.501(9) . ?
C43 C53 1.360(8) . ?
C37 C47 1.368(8) . ?
C73 C83 1.519(8) . ?
C73 C93 1.526(8) . ?
C66 C56 1.415(8) . ?
C88 C78 1.373(8) . ?
C12 C22 1.385(8) . ?
C26 C36 1.398(8) . ?
C26 C76 1.504(9) . ?
C54 C64 1.357(8) . ?
C78 C68 1.359(8) . ?
C112 C102 1.518(8) . ?
C72 C22 1.510(9) . ?
C72 C82 1.515(10) . ?
C72 C92 1.519(9) . ?
C102 C122 1.534(8) . ?
C52 C42 1.362(9) . ?
C22 C32 1.404(9) . ?
C56 C46 1.363(9) . ?
C68 C58 1.389(9) . ?
C64 C74 1.368(9) . ?
C32 C42 1.385(10) . ?
C36 C46 1.372(9) . ?
C76 C96 1.511(10) . ?
C76 C86 1.517(10) . ?
